data_7244097
loop_
_publ_author_name
'Kniazeva, Mariia V.'
'Ovsyannikov, Alexander S.'
'Samigullina, Aida I.'
'Islamov, Daut R.'
'Gubaidullin, Aidar T.'
'Dorovatovskii, Pavel V.'
'Lazarenko, Vladimir A.'
'Solovieva, Svetlana E.'
'Antipin, Igor S.'
'Ferlay, Sylvie'

_publ_section_title
;
 Impact of flexible succinate connectors on the formation of
 tetrasulfonylcalix[4]arene based nano-sized polynuclear cages: structural
 diversity and induced chirality study
;
_journal_issue 3
_journal_name_full CrystEngComm
_journal_page_first 628
_journal_page_last 638
_journal_paper_doi 10.1039/D1CE01482J
_journal_volume 24
_journal_year 2022
_chemical_absolute_configuration unk
_chemical_formula_moiety 'C96 H104 Ni8 O42 S8, C12 H30 N4 Ni O6, 0.5(H8 O4), 0.5[NC3OH7]'
_chemical_formula_sum 'C108 H138 N4 Ni9 O50 S8'
_chemical_formula_weight 3077.09
_space_group_crystal_system tetragonal
_space_group_IT_number 94
_space_group_name_Hall 'P 4n 2n'
_space_group_name_H-M_alt 'P 42 21 2'
_atom_sites_solution_hydrogens mixed
_atom_sites_solution_primary direct
_audit_block_doi 10.5517/ccdc.csd.cc2911r5
_audit_creation_date 2020-01-21
_audit_creation_method
;
Olex2 1.3
(compiled Nov 21 2019 18:26:39 for OlexSys, GUI svn.r6003)
;
_audit_update_record
;
2021-10-17 deposited with the CCDC.	2021-11-26 downloaded from the CCDC.
;
_cell_angle_alpha 90
_cell_angle_beta 90
_cell_angle_gamma 90
_cell_formula_units_Z 2
_cell_length_a 22.981(3)
_cell_length_b 22.981(3)
_cell_length_c 13.534(3)
_cell_measurement_reflns_used 900
_cell_measurement_temperature 100
_cell_measurement_theta_max 30.010
_cell_measurement_theta_min 1.775
_cell_volume 7148(2)
_computing_molecular_graphics 'Olex2 1.3 (Dolomanov et al., 2009)'
_computing_publication_material 'Olex2 1.3 (Dolomanov et al., 2009)'
_computing_structure_refinement 'SHELXL 2018/3 (Sheldrick, 2015)'
_computing_structure_solution 'XS n/a (Sheldrick, 2008)'
_diffrn_ambient_temperature 100
_diffrn_measured_fraction_theta_full 0.990
_diffrn_measured_fraction_theta_max 0.990
_diffrn_measurement_device_type 'Rayonix SX165 CCD'
_diffrn_measurement_method '/f scan'
_diffrn_radiation_type synchrotron
_diffrn_radiation_wavelength 0.7937
_diffrn_reflns_av_R_equivalents 0.0498
_diffrn_reflns_av_unetI/netI 0.0509
_diffrn_reflns_Laue_measured_fraction_full 0.990
_diffrn_reflns_Laue_measured_fraction_max 0.990
_diffrn_reflns_limit_h_max 12
_diffrn_reflns_limit_h_min -29
_diffrn_reflns_limit_k_max 29
_diffrn_reflns_limit_k_min -29
_diffrn_reflns_limit_l_max 17
_diffrn_reflns_limit_l_min -12
_diffrn_reflns_number 23575
_diffrn_reflns_point_group_measured_fraction_full 0.989
_diffrn_reflns_point_group_measured_fraction_max 0.987
_diffrn_reflns_theta_full 28.439
_diffrn_reflns_theta_max 31.011
_diffrn_reflns_theta_min 1.979
_exptl_absorpt_coefficient_mu 1.827
_exptl_absorpt_correction_T_max 1.0000
_exptl_absorpt_correction_T_min 0.9159
_exptl_absorpt_correction_type empirical
_exptl_absorpt_process_details 'XDS (Kabsh, 2010)'
_exptl_crystal_colour 'clear colourless'
_exptl_crystal_colour_lustre clear
_exptl_crystal_colour_primary colourless
_exptl_crystal_density_diffrn 1.430
_exptl_crystal_description block
_exptl_crystal_F_000 3188
_exptl_crystal_size_max 0.10
_exptl_crystal_size_mid 0.05
_exptl_crystal_size_min 0.05
_refine_diff_density_max 1.019
_refine_diff_density_min -2.282
_refine_diff_density_rms 0.117
_refine_ls_abs_structure_details
;
 Flack x determined using 2311 quotients [(I+)-(I-)]/[(I+)+(I-)]
 (Parsons, Flack and Wagner, Acta Cryst. B69 (2013) 249-259).
;
_refine_ls_abs_structure_Flack 0.031(8)
_refine_ls_extinction_method none
_refine_ls_goodness_of_fit_ref 1.048
_refine_ls_hydrogen_treatment constr
_refine_ls_matrix_type full
_refine_ls_number_parameters 482
_refine_ls_number_reflns 8096
_refine_ls_number_restraints 107
_refine_ls_restrained_S_all 1.051
_refine_ls_R_factor_all 0.0810
_refine_ls_R_factor_gt 0.0645
_refine_ls_shift/su_max 0.001
_refine_ls_shift/su_mean 0.000
_refine_ls_structure_factor_coef Fsqd
_refine_ls_weighting_details 'w=1/[\s^2^(Fo^2^)+(0.1278P)^2^+0.4734P] where P=(Fo^2^+2Fc^2^)/3'
_refine_ls_weighting_scheme calc
_refine_ls_wR_factor_gt 0.1705
_refine_ls_wR_factor_ref 0.1856
_reflns_Friedel_coverage 0.772
_reflns_Friedel_fraction_full 0.987
_reflns_Friedel_fraction_max 0.983
_reflns_number_gt 6404
_reflns_number_total 8096
_reflns_threshold_expression 'I > 2\s(I)'
_cod_data_source_file d1ce01482j2.cif
_cod_data_source_block Ni-kmv85
_cod_depositor_comments 'Adding full bibliography for 7244095--7244098.cif.'
_cod_database_code 7244097
_shelx_shelxl_version_number 2018/3
_shelx_space_group_comment
;
The symmetry employed for this shelxl refinement is uniquely defined
by the following loop, which should always be used as a source of
symmetry information in preference to the above space-group names.
They are only intended as comments.
;
_shelx_estimated_absorpt_t_max 0.914
_shelx_estimated_absorpt_t_min 0.838
_olex2_refinement_description
;
1. Fixed Uiso
 At 1.2 times of:
  All C(H) groups, All C(H,H) groups
 At 1.5 times of:
  All C(H,H,H) groups, All O(H) groups, All O(H,H) groups
2. Restrained distances
 N37-C38
 1.41 with sigma of 0.01
 C27A-C25 \\sim C25-C27B
 with sigma of 0.02
 C28B-C25 \\sim C25-C27A
 with sigma of 0.02
 C27B-C25 \\sim C25-C26A
 with sigma of 0.02
 C26A-C25 \\sim C25-C26B
 with sigma of 0.02
 C28A-C25 \\sim C25-C28B
 with sigma of 0.02
 C8A-C21A \\sim C8A-C21B
 with sigma of 0.02
 C21A-C8A \\sim C8A-C21B
 with sigma of 0.02
 C8B-C21B \\sim C8A-C21A
 with sigma of 0.02
 C23A-C21A \\sim C23B-C21B
 with sigma of 0.02
 C8A-C23A \\sim C8A-C23B
 with sigma of 0.04
 C21A-C24A \\sim C21B-C22B
 with sigma of 0.02
 C21A-C22A \\sim C21B-C24B
 with sigma of 0.02
 C24A-C22A \\sim C22B-C24B
 with sigma of 0.04
 C8A-C24A \\sim C8A-C22B
 with sigma of 0.04
 C8A-C22A \\sim C8A-C24B
 with sigma of 0.04
 C23A-C24A \\sim C23B-C22B
 with sigma of 0.04
 C23A-C22A \\sim C23B-C24B
 with sigma of 0.04
3. Uiso/Uaniso restraints and constraints
Uanis(C26A) \\sim Ueq: with sigma of 0.001 and sigma for terminal atoms of 0.1
Uanis(C7B) \\sim Ueq, Uanis(C7A) \\sim Ueq, Uanis(C8B) \\sim Ueq, Uanis(C8A)
\\sim Ueq, Uanis(C9B) \\sim Ueq, Uanis(C9A) \\sim Ueq, Uanis(C21B) \\sim Ueq,
Uanis(C24B) \\sim Ueq, Uanis(C22A) \\sim Ueq, Uanis(C23B) \\sim Ueq,
Uanis(C22B) \\sim Ueq, Uanis(C24A) \\sim Ueq, Uanis(C21A) \\sim Ueq: with sigma
of 0.01 and sigma for terminal atoms of 0.02
Uanis(C26A) = Uanis(C28B)
Uanis(C7A) = Uanis(C7B)
Uanis(C38) = Uanis(C39)
4. Others
 Sof(C27A)=Sof(H27D)=Sof(H27E)=Sof(H27F)=Sof(C28A)=Sof(H28D)=Sof(H28E)=
 Sof(H28F)=Sof(C26A)=Sof(H26D)=Sof(H26E)=Sof(H26F)=1-FVAR(1)
 Sof(C26B)=Sof(H26A)=Sof(H26B)=Sof(H26C)=Sof(C27B)=Sof(H27A)=Sof(H27B)=
 Sof(H27C)=Sof(C28B)=Sof(H28A)=Sof(H28B)=Sof(H28C)=FVAR(1)
 Sof(C23B)=Sof(H23D)=Sof(H23E)=Sof(H23F)=Sof(C21B)=Sof(C22B)=Sof(H22D)=
 Sof(H22E)=Sof(H22F)=Sof(C24B)=Sof(H24D)=Sof(H24E)=Sof(H24F)=Sof(C7B)=Sof(H7B)=
 Sof(C8B)=Sof(C9B)=Sof(H9B)=1-FVAR(2)
 Sof(C7A)=Sof(H7A)=Sof(C8A)=Sof(C9A)=Sof(H9A)=Sof(C23A)=Sof(H23A)=Sof(H23B)=
 Sof(H23C)=Sof(C21A)=Sof(C24A)=Sof(H24A)=Sof(H24B)=Sof(H24C)=Sof(C22A)=
 Sof(H22A)=Sof(H22B)=Sof(H22C)=FVAR(2)
 Fixed Sof: H40(0.5) H41A(0.5) H41B(0.5)
5.a Free rotating group:
 O41(H41A,H41B), C6(C7B,C8B,C9B,C4,C5)
5.b Secondary CH2 refined with riding coordinates:
 C31(H31A,H31B), C32(H32A,H32B)
5.c Me refined with riding coordinates:
 C22A(H22A,H22B,H22C), C26A(H26D,H26E,H26F), C24B(H24D,H24E,H24F)
5.d Aromatic/amide H refined with riding coordinates:
 C18(H18), C16(H16), C7A(H7A), C9A(H9A), C36(H36), C7B(H7B), C9B(H9B)
5.e Tetrahedral OH refined with riding coordinates:
 O40(H40)
5.f Idealised Me refined as rotating group:
 C23A(H23A,H23B,H23C), C39(H39A,H39B,H39C), C26B(H26A,H26B,H26C), C27B(H27A,
 H27B,H27C), C28B(H28A,H28B,H28C), C24A(H24A,H24B,H24C), C38(H38A,H38B,H38C),
 C27A(H27D,H27E,H27F), C28A(H28D,H28E,H28F), C23B(H23D,H23E,H23F), C22B(H22D,
 H22E,H22F)
;
_smtbx_masks_void_probe_radius 1.2
_smtbx_masks_void_truncation_radius 1.2
_olex2_submission_special_instructions 'No special instructions were received'

loop_
_space_group_symop_operation_xyz
'x, y, z'
'-x, -y, z'
'-y+1/2, x+1/2, z+1/2'
'y+1/2, -x+1/2, z+1/2'
'-x+1/2, y+1/2, -z+1/2'
'x+1/2, -y+1/2, -z+1/2'
'y, x, -z'
'-y, -x, -z'

loop_
_atom_site_label
_atom_site_type_symbol
_atom_site_fract_x
_atom_site_fract_y
_atom_site_fract_z
_atom_site_U_iso_or_equiv
_atom_site_adp_type
_atom_site_occupancy
_atom_site_site_symmetry_order
_atom_site_calc_flag
_atom_site_refinement_flags_posn
_atom_site_refinement_flags_adp
_atom_site_refinement_flags_occupancy
_atom_site_disorder_assembly
_atom_site_disorder_group
Ni1 Ni 0.60200(4) 0.58834(4) 0.65310(8) 0.0448(2) Uani 1 1 d . . . . .
Ni2 Ni 0.33938(4) 0.46919(4) 0.48393(8) 0.0446(2) Uani 1 1 d . . . . .
Ni3 Ni 0.500000 0.500000 1.000000 0.0683(7) Uani 1 4 d S T P . .
S10 S 0.68093(9) 0.65718(9) 0.79173(15) 0.0503(4) Uani 1 1 d . . . . .
S1 S 0.79127(8) 0.54973(9) 0.47052(16) 0.0478(4) Uani 1 1 d . . . . .
O20 O 0.5976(2) 0.6757(2) 0.6153(4) 0.0424(11) Uani 1 1 d . . . . .
O12 O 0.6388(3) 0.6106(2) 0.7877(4) 0.0515(13) Uani 1 1 d . . . . .
O29 O 0.5258(3) 0.5894(2) 0.7244(5) 0.0538(14) Uani 1 1 d . . . . .
O1 O 0.5767(2) 0.5767(2) 0.500000 0.0470(16) Uani 1 2 d S T P . .
O34 O 0.3514(3) 0.5381(2) 0.5731(5) 0.0532(13) Uani 1 1 d . . . . .
O11 O 0.7047(3) 0.6689(3) 0.8866(4) 0.0581(15) Uani 1 1 d . . . . .
O30 O 0.4725(2) 0.6414(3) 0.6207(5) 0.0534(13) Uani 1 1 d . . . . .
O3 O 0.7471(2) 0.5055(2) 0.4752(4) 0.0506(13) Uani 1 1 d . . . . .
O2 O 0.8499(2) 0.5282(3) 0.4666(4) 0.0539(13) Uani 1 1 d . . . . .
O19 O 0.6835(2) 0.5839(2) 0.5979(4) 0.0469(12) Uani 1 1 d . . . . .
O33 O 0.3974(2) 0.4959(2) 0.6989(5) 0.0518(13) Uani 1 1 d . . . . .
C14 C 0.6121(3) 0.7221(3) 0.6639(6) 0.0431(15) Uani 1 1 d . . . . .
O40 O 0.500000 0.500000 0.8553(8) 0.079(3) Uani 1 2 d S T P . .
H40 H 0.511481 0.467507 0.834643 0.118 Uiso 0.5 1 calc R U P . .
C33 C 0.3732(3) 0.5389(3) 0.6564(7) 0.0476(17) Uani 1 1 d . . . . .
C30 C 0.4794(3) 0.6139(3) 0.6981(7) 0.0475(17) Uani 1 1 d . . . . .
C18 C 0.6624(4) 0.7716(4) 0.7991(6) 0.0511(18) Uani 1 1 d . . . . .
H18 H 0.685977 0.767836 0.856426 0.061 Uiso 1 1 calc R U . . .
O35 O 0.5901(4) 0.5056(5) 1.0132(7) 0.091(3) Uani 1 1 d . . . . .
C13 C 0.6493(3) 0.7223(3) 0.7478(6) 0.0463(16) Uani 1 1 d . . . . .
C16 C 0.6086(4) 0.8294(4) 0.6880(7) 0.0517(18) Uani 1 1 d . . . . .
H16 H 0.594808 0.866024 0.665563 0.062 Uiso 1 1 calc R U . . .
C15 C 0.5933(3) 0.7796(3) 0.6353(6) 0.0446(15) Uani 1 1 d . . . . .
N37 N 0.6835(5) 0.5209(4) 0.9696(7) 0.076(2) Uani 1 1 d D . . . .
C17 C 0.6436(4) 0.8275(4) 0.7729(7) 0.0535(19) Uani 1 1 d . . . . .
C31 C 0.4267(4) 0.6100(4) 0.7685(7) 0.0525(18) Uani 1 1 d . . . . .
H31A H 0.433944 0.579139 0.818065 0.063 Uiso 1 1 calc R U . . .
H31B H 0.422441 0.647359 0.804251 0.063 Uiso 1 1 calc R U . . .
C7A C 0.7906(9) 0.6703(10) 0.7363(15) 0.056(3) Uani 0.51(2) 1 d . U P A 1
H7A H 0.790887 0.694914 0.795687 0.067 Uiso 0.51(2) 1 calc R U P A 1
C25 C 0.6573(4) 0.8813(4) 0.8343(7) 0.065(2) Uani 1 1 d D . . . .
C8A C 0.8410(8) 0.6668(11) 0.6810(16) 0.052(5) Uani 0.51(2) 1 d D U P A 1
C9A C 0.8357(11) 0.6306(13) 0.597(2) 0.061(6) Uani 0.51(2) 1 d . U P A 1
H9A H 0.867262 0.630140 0.551376 0.073 Uiso 0.51(2) 1 calc R U P A 1
C32 C 0.3710(3) 0.5968(3) 0.7140(8) 0.0535(19) Uani 1 1 d . . . . .
H32A H 0.362829 0.628873 0.667257 0.064 Uiso 1 1 calc R U . . .
H32B H 0.338622 0.595191 0.762144 0.064 Uiso 1 1 calc R U . . .
C36 C 0.6278(5) 0.5053(6) 0.9520(9) 0.077(3) Uani 1 1 d . . . . .
H36 H 0.617846 0.493243 0.887051 0.092 Uiso 1 1 calc R U . . .
C23A C 0.8896(13) 0.7405(13) 0.7965(19) 0.070(8) Uani 0.51(2) 1 d D . P A 1
H23A H 0.870086 0.776158 0.774674 0.105 Uiso 0.51(2) 1 calc R U P A 1
H23B H 0.927383 0.750245 0.825469 0.105 Uiso 0.51(2) 1 calc R U P A 1
H23C H 0.865439 0.720821 0.846022 0.105 Uiso 0.51(2) 1 calc R U P A 1
C39 C 0.7274(7) 0.5187(8) 0.8946(14) 0.115(4) Uani 1 1 d . . . . .
H39A H 0.726395 0.480533 0.862258 0.173 Uiso 1 1 calc R U . . .
H39B H 0.765671 0.524749 0.924687 0.173 Uiso 1 1 calc R U . . .
H39C H 0.720030 0.549181 0.845600 0.173 Uiso 1 1 calc R U . . .
C26B C 0.7224(6) 0.8891(7) 0.8334(16) 0.074(5) Uani 0.660(15) 1 d D . P B 2
H26A H 0.741030 0.854283 0.860503 0.111 Uiso 0.660(15) 1 calc R U P B 2
H26B H 0.732814 0.922998 0.873668 0.111 Uiso 0.660(15) 1 calc R U P B 2
H26C H 0.735622 0.895247 0.765322 0.111 Uiso 0.660(15) 1 calc R U P B 2
C27B C 0.6315(7) 0.8722(7) 0.9416(10) 0.069(4) Uani 0.660(15) 1 d D . P B 2
H27A H 0.595797 0.849078 0.937521 0.103 Uiso 0.660(15) 1 calc R U P B 2
H27B H 0.622742 0.910176 0.971071 0.103 Uiso 0.660(15) 1 calc R U P B 2
H27C H 0.660093 0.851804 0.982700 0.103 Uiso 0.660(15) 1 calc R U P B 2
C21A C 0.8986(8) 0.7000(11) 0.7076(16) 0.069(6) Uani 0.51(2) 1 d D U P A 1
C28B C 0.6227(8) 0.9347(6) 0.7961(16) 0.081(5) Uani 0.660(15) 1 d D . P B 2
H28A H 0.626822 0.937496 0.724207 0.121 Uiso 0.660(15) 1 calc R U P B 2
H28B H 0.637821 0.970138 0.826974 0.121 Uiso 0.660(15) 1 calc R U P B 2
H28C H 0.581450 0.930087 0.813021 0.121 Uiso 0.660(15) 1 calc R U P B 2
C24A C 0.9120(11) 0.7366(11) 0.6238(18) 0.094(9) Uani 0.51(2) 1 d D U P A 1
H24A H 0.931065 0.713270 0.572529 0.141 Uiso 0.51(2) 1 calc R U P A 1
H24B H 0.938125 0.767976 0.644707 0.141 Uiso 0.51(2) 1 calc R U P A 1
H24C H 0.876003 0.753298 0.597443 0.141 Uiso 0.51(2) 1 calc R U P A 1
C22A C 0.9432(11) 0.6488(12) 0.737(2) 0.096(9) Uani 0.51(2) 1 d D U P A 1
H22A H 0.928442 0.627788 0.794408 0.143 Uiso 0.51(2) 1 calc R U P A 1
H22B H 0.947050 0.621759 0.680923 0.143 Uiso 0.51(2) 1 calc R U P A 1
H22C H 0.981326 0.665595 0.752016 0.143 Uiso 0.51(2) 1 calc R U P A 1
C38 C 0.7036(7) 0.5501(7) 1.0516(11) 0.115(4) Uani 1 1 d D . . . .
H38A H 0.685451 0.588633 1.054773 0.173 Uiso 1 1 calc R U . . .
H38B H 0.745912 0.554361 1.047321 0.173 Uiso 1 1 calc R U . . .
H38C H 0.693584 0.527977 1.111195 0.173 Uiso 1 1 calc R U . . .
O41 O 0.3422(3) 0.6578(3) 0.500000 0.088(3) Uani 1 2 d GS T P . .
H41A H 0.381850 0.672280 0.486690 0.132 Uiso 0.5 1 d G U P . .
H41B H 0.345614 0.644558 0.569122 0.132 Uiso 0.5 1 d G U P . .
C27A C 0.6024(9) 0.9051(13) 0.884(2) 0.066(8) Uani 0.340(15) 1 d D . P B 1
H27D H 0.571469 0.909350 0.834669 0.098 Uiso 0.340(15) 1 calc R U P B 1
H27E H 0.610886 0.943157 0.913452 0.098 Uiso 0.340(15) 1 calc R U P B 1
H27F H 0.589672 0.878143 0.935756 0.098 Uiso 0.340(15) 1 calc R U P B 1
C28A C 0.6987(15) 0.9185(18) 0.769(3) 0.094(14) Uani 0.340(15) 1 d D . P B 1
H28D H 0.718022 0.893267 0.720558 0.141 Uiso 0.340(15) 1 calc R U P B 1
H28E H 0.727956 0.937255 0.810661 0.141 Uiso 0.340(15) 1 calc R U P B 1
H28F H 0.676045 0.948256 0.734089 0.141 Uiso 0.340(15) 1 calc R U P B 1
C26A C 0.7007(15) 0.8647(13) 0.920(3) 0.081(5) Uani 0.340(15) 1 d D U P B 1
H26D H 0.709499 0.899444 0.959289 0.121 Uiso 0.340(15) 1 calc R U P B 1
H26E H 0.682907 0.835108 0.962304 0.121 Uiso 0.340(15) 1 calc R U P B 1
H26F H 0.736800 0.849369 0.891442 0.121 Uiso 0.340(15) 1 calc R U P B 1
C23B C 0.9009(16) 0.7272(11) 0.773(3) 0.080(10) Uani 0.49(2) 1 d D U P A 2
H23D H 0.938908 0.746115 0.766519 0.120 Uiso 0.49(2) 1 calc R U P A 2
H23E H 0.890250 0.725366 0.843423 0.120 Uiso 0.49(2) 1 calc R U P A 2
H23F H 0.871534 0.749561 0.737196 0.120 Uiso 0.49(2) 1 calc R U P A 2
C21B C 0.9041(8) 0.6659(11) 0.7315(16) 0.067(6) Uani 0.49(2) 1 d D U P A 2
C22B C 0.9505(11) 0.6672(17) 0.657(3) 0.123(12) Uani 0.49(2) 1 d D U P A 2
H22D H 0.934190 0.678698 0.593406 0.184 Uiso 0.49(2) 1 calc R U P A 2
H22E H 0.967914 0.628386 0.651753 0.184 Uiso 0.49(2) 1 calc R U P A 2
H22F H 0.980322 0.695221 0.677423 0.184 Uiso 0.49(2) 1 calc R U P A 2
C24B C 0.9124(19) 0.6173(15) 0.817(3) 0.132(13) Uani 0.49(2) 1 d D U P A 2
H24D H 0.879724 0.619391 0.863549 0.198 Uiso 0.49(2) 1 calc R U P A 2
H24E H 0.913798 0.578532 0.787254 0.198 Uiso 0.49(2) 1 calc R U P A 2
H24F H 0.948870 0.624683 0.852783 0.198 Uiso 0.49(2) 1 calc R U P A 2
C6 C 0.7379(3) 0.6401(3) 0.7118(4) 0.0494(17) Uani 1 1 d G . . . .
C7B C 0.7915(4) 0.6611(5) 0.7446(7) 0.056(3) Uani 0.49(2) 1 d G U P A 2
H7B H 0.793513 0.684008 0.802974 0.067 Uiso 0.49(2) 1 calc R U P A 2
C8B C 0.8421(3) 0.6485(7) 0.6919(10) 0.052(6) Uani 0.49(2) 1 d DG U P A 2
C9B C 0.8390(2) 0.6147(6) 0.6065(8) 0.040(5) Uani 0.49(2) 1 d G U P A 2
H9B H 0.873406 0.605940 0.570564 0.049 Uiso 0.49(2) 1 calc R U P A 2
C4 C 0.7854(3) 0.5937(3) 0.5737(4) 0.0515(18) Uani 1 1 d G . . A .
C5 C 0.7349(2) 0.6065(3) 0.6262(4) 0.0435(15) Uani 1 1 d G . . A .

loop_
_atom_site_aniso_label
_atom_site_aniso_U_11
_atom_site_aniso_U_22
_atom_site_aniso_U_33
_atom_site_aniso_U_23
_atom_site_aniso_U_13
_atom_site_aniso_U_12
Ni1 0.0436(5) 0.0406(5) 0.0501(5) 0.0030(4) 0.0015(4) 0.0010(4)
Ni2 0.0413(5) 0.0425(5) 0.0499(5) -0.0007(4) 0.0007(4) 0.0009(3)
Ni3 0.0688(9) 0.0688(9) 0.0674(16) 0.000 0.000 -0.0074(11)
S10 0.0544(10) 0.0529(10) 0.0437(10) 0.0023(8) -0.0009(8) 0.0033(8)
S1 0.0405(8) 0.0509(10) 0.0521(11) 0.0018(8) -0.0018(8) 0.0035(7)
O20 0.043(3) 0.037(2) 0.047(3) 0.001(2) -0.004(2) -0.0010(19)
O12 0.058(3) 0.052(3) 0.044(3) 0.003(2) 0.005(2) 0.000(2)
O29 0.054(3) 0.044(3) 0.064(4) 0.007(2) 0.007(3) 0.004(2)
O1 0.049(2) 0.049(2) 0.043(4) 0.001(2) -0.001(2) 0.003(3)
O34 0.054(3) 0.044(3) 0.061(4) 0.001(2) -0.001(3) 0.002(2)
O11 0.074(4) 0.063(4) 0.038(3) 0.005(3) -0.010(3) 0.005(3)
O30 0.045(3) 0.057(3) 0.058(4) 0.003(3) 0.001(2) 0.001(2)
O3 0.046(3) 0.046(3) 0.060(4) 0.000(3) -0.005(3) 0.006(2)
O2 0.041(3) 0.063(3) 0.058(3) 0.002(3) 0.004(2) 0.013(2)
O19 0.042(3) 0.046(3) 0.053(3) -0.006(2) -0.004(2) -0.003(2)
O33 0.051(3) 0.041(3) 0.063(4) -0.007(2) -0.008(3) 0.001(2)
C14 0.051(4) 0.034(3) 0.044(4) -0.005(3) 0.004(3) 0.005(3)
O40 0.086(7) 0.073(6) 0.077(7) 0.000 0.000 0.023(5)
C33 0.044(4) 0.041(4) 0.058(5) -0.003(3) 0.006(3) 0.004(3)
C30 0.044(4) 0.040(4) 0.059(5) -0.001(3) 0.012(3) 0.001(3)
C18 0.060(5) 0.053(4) 0.040(4) -0.003(3) 0.006(4) -0.003(3)
O35 0.073(5) 0.131(7) 0.070(5) 0.009(5) 0.002(4) 0.016(5)
C13 0.045(4) 0.050(4) 0.044(4) 0.000(3) 0.009(3) -0.002(3)
C16 0.052(4) 0.046(4) 0.056(5) 0.000(3) 0.003(4) -0.002(3)
C15 0.044(4) 0.040(3) 0.050(4) -0.004(3) 0.002(3) 0.001(3)
N37 0.097(7) 0.065(5) 0.065(5) -0.012(4) -0.009(5) 0.011(4)
C17 0.054(4) 0.051(4) 0.055(5) -0.009(4) 0.000(4) 0.001(3)
C31 0.048(4) 0.053(4) 0.057(5) -0.010(4) 0.012(4) -0.001(3)
C7A 0.057(4) 0.060(6) 0.051(5) -0.004(4) -0.004(4) -0.010(4)
C25 0.064(5) 0.064(5) 0.068(6) -0.014(5) -0.006(5) 0.005(4)
C8A 0.048(8) 0.054(10) 0.053(9) -0.002(7) 0.001(7) 0.001(6)
C9A 0.062(10) 0.057(10) 0.065(11) -0.002(8) 0.001(8) -0.004(7)
C32 0.044(4) 0.046(4) 0.070(6) -0.010(4) 0.006(4) -0.002(3)
C36 0.058(6) 0.096(8) 0.075(7) 0.008(6) 0.002(5) 0.001(5)
C23A 0.062(15) 0.09(2) 0.058(12) -0.043(13) 0.006(11) -0.027(14)
C39 0.100(8) 0.110(8) 0.136(11) -0.009(7) -0.025(7) 0.010(6)
C26B 0.064(9) 0.061(8) 0.098(14) 0.002(9) -0.024(9) -0.012(6)
C27B 0.065(8) 0.076(9) 0.065(9) -0.033(8) -0.006(7) 0.012(7)
C21A 0.059(9) 0.074(10) 0.074(10) -0.017(9) -0.010(8) -0.002(8)
C28B 0.072(9) 0.057(7) 0.112(13) -0.035(8) -0.034(9) 0.017(6)
C24A 0.090(14) 0.090(14) 0.101(16) -0.023(12) 0.017(12) -0.060(12)
C22A 0.068(13) 0.096(15) 0.123(19) -0.028(14) -0.048(13) 0.020(11)
C38 0.100(8) 0.110(8) 0.136(11) -0.009(7) -0.025(7) 0.010(6)
O41 0.066(4) 0.066(4) 0.132(11) 0.006(5) 0.006(5) 0.001(5)
C27A 0.053(14) 0.066(17) 0.08(2) -0.027(15) -0.026(13) 0.010(12)
C28A 0.059(18) 0.13(4) 0.09(3) -0.03(2) 0.023(17) -0.04(2)
C26A 0.072(9) 0.057(7) 0.112(13) -0.035(8) -0.034(9) 0.017(6)
C23B 0.072(15) 0.055(11) 0.11(2) -0.045(14) -0.007(15) 0.013(10)
C21B 0.059(10) 0.075(11) 0.068(10) -0.017(9) -0.002(8) -0.017(9)
C22B 0.071(14) 0.15(2) 0.14(2) -0.031(19) -0.022(15) -0.051(15)
C24B 0.15(2) 0.13(2) 0.12(2) 0.014(18) -0.049(19) -0.031(18)
C6 0.050(4) 0.053(4) 0.045(4) -0.005(3) -0.012(3) 0.002(3)
C7B 0.057(4) 0.060(6) 0.051(5) -0.004(4) -0.004(4) -0.010(4)
C8B 0.055(9) 0.049(10) 0.052(10) 0.000(8) -0.006(7) -0.003(7)
C9B 0.032(7) 0.052(10) 0.037(8) 0.007(7) -0.002(6) -0.001(6)
C4 0.042(4) 0.059(5) 0.053(4) 0.010(4) -0.007(3) 0.001(3)
C5 0.046(4) 0.046(4) 0.039(4) -0.001(3) -0.001(3) 0.000(3)

loop_
_atom_type_symbol
_atom_type_description
_atom_type_scat_dispersion_real
_atom_type_scat_dispersion_imag
_atom_type_scat_source
C C 0.0047 0.0021 'International Tables Vol C Tables 4.2.6.8 and 6.1.1.4'
H H 0.0000 0.0000 'International Tables Vol C Tables 4.2.6.8 and 6.1.1.4'
N N 0.0086 0.0042 'International Tables Vol C Tables 4.2.6.8 and 6.1.1.4'
Ni Ni 0.3316 1.3710 'International Tables Vol C Tables 4.2.6.8 and 6.1.1.4'
O O 0.0149 0.0078 'International Tables Vol C Tables 4.2.6.8 and 6.1.1.4'
S S 0.1474 0.1548 'International Tables Vol C Tables 4.2.6.8 and 6.1.1.4'

loop_
_geom_angle_atom_site_label_1
_geom_angle_atom_site_label_2
_geom_angle_atom_site_label_3
_geom_angle
_geom_angle_site_symmetry_1
_geom_angle_site_symmetry_3
_geom_angle_publ_flag
Ni2 Ni1 Ni2 91.00(4) 2_665 8_666 ?
O20 Ni1 Ni2 43.94(14) . 8_666 ?
O20 Ni1 Ni2 105.26(16) . 2_665 ?
O20 Ni1 O1 82.6(2) . . ?
O12 Ni1 Ni2 129.32(16) . 8_666 ?
O12 Ni1 Ni2 127.10(17) . 2_665 ?
O12 Ni1 O20 89.9(2) . . ?
O12 Ni1 O1 168.4(3) . . ?
O29 Ni1 Ni2 79.23(18) . 8_666 ?
O29 Ni1 Ni2 140.84(19) . 2_665 ?
O29 Ni1 O20 93.7(2) . . ?
O29 Ni1 O12 86.0(3) . . ?
O29 Ni1 O1 103.2(2) . . ?
O29 Ni1 O19 172.5(3) . . ?
O29 Ni1 O33 82.6(2) . 2_665 ?
O1 Ni1 Ni2 47.68(6) . 8_666 ?
O1 Ni1 Ni2 47.89(6) . 2_665 ?
O19 Ni1 Ni2 107.91(17) . 8_666 ?
O19 Ni1 Ni2 43.19(15) . 2_665 ?
O19 Ni1 O20 90.2(2) . . ?
O19 Ni1 O12 87.7(2) . . ?
O19 Ni1 O1 83.6(2) . . ?
O19 Ni1 O33 93.3(2) . 2_665 ?
O33 Ni1 Ni2 136.46(18) 2_665 8_666 ?
O33 Ni1 Ni2 78.91(17) 2_665 2_665 ?
O33 Ni1 O20 175.8(2) 2_665 . ?
O33 Ni1 O12 87.9(2) 2_665 . ?
O33 Ni1 O1 100.1(2) 2_665 . ?
Ni1 Ni2 Ni1 89.00(4) 2_665 8_666 ?
O20 Ni2 Ni1 44.13(14) 8_666 8_666 ?
O20 Ni2 Ni1 104.28(15) 8_666 2_665 ?
O20 Ni2 O1 81.7(2) 8_666 2_665 ?
O20 Ni2 O3 90.6(2) 8_666 2_665 ?
O1 Ni2 Ni1 46.75(6) 2_665 2_665 ?
O1 Ni2 Ni1 46.54(6) 2_665 8_666 ?
O34 Ni2 Ni1 79.94(18) . 2_665 ?
O34 Ni2 Ni1 136.85(18) . 8_666 ?
O34 Ni2 O20 175.8(2) . 8_666 ?
O34 Ni2 O1 101.4(2) . 2_665 ?
O34 Ni2 O3 86.9(2) . 2_665 ?
O34 Ni2 O19 93.0(2) . 2_665 ?
O30 Ni2 Ni1 78.68(17) 8_666 8_666 ?
O30 Ni2 Ni1 138.18(18) 8_666 2_665 ?
O30 Ni2 O20 94.2(2) 8_666 8_666 ?
O30 Ni2 O1 101.4(2) 8_666 2_665 ?
O30 Ni2 O34 82.4(2) 8_666 . ?
O30 Ni2 O3 89.0(2) 8_666 2_665 ?
O30 Ni2 O19 174.6(2) 8_666 2_665 ?
O3 Ni2 Ni1 130.73(17) 2_665 8_666 ?
O3 Ni2 Ni1 127.17(17) 2_665 2_665 ?
O3 Ni2 O1 167.4(3) 2_665 2_665 ?
O19 Ni2 Ni1 106.68(16) 2_665 8_666 ?
O19 Ni2 Ni1 42.77(16) 2_665 2_665 ?
O19 Ni2 O20 90.2(2) 2_665 8_666 ?
O19 Ni2 O1 82.2(2) 2_665 2_665 ?
O19 Ni2 O3 87.9(2) 2_665 2_665 ?
O40 Ni3 O40 180.0 . 7_557 ?
O40 Ni3 O35 85.1(2) 7_557 2_665 ?
O40 Ni3 O35 94.9(2) 7_557 7_557 ?
O40 Ni3 O35 94.9(2) . 2_665 ?
O40 Ni3 O35 94.9(2) . . ?
O40 Ni3 O35 85.1(2) . 7_557 ?
O40 Ni3 O35 85.1(2) . 8_667 ?
O40 Ni3 O35 94.9(2) 7_557 8_667 ?
O40 Ni3 O35 85.1(2) 7_557 . ?
O35 Ni3 O35 83.3(6) 8_667 2_665 ?
O35 Ni3 O35 97.5(6) 2_665 7_557 ?
O35 Ni3 O35 170.1(5) 8_667 7_557 ?
O35 Ni3 O35 97.5(6) . 8_667 ?
O35 Ni3 O35 170.1(5) . 2_665 ?
O35 Ni3 O35 83.3(6) . 7_557 ?
O12 S10 C13 109.8(4) . . ?
O12 S10 C6 108.3(3) . . ?
O11 S10 O12 115.6(4) . . ?
O11 S10 C13 107.6(4) . . ?
O11 S10 C6 108.3(4) . . ?
C6 S10 C13 106.9(4) . . ?
O3 S1 C15 109.2(4) . 7_556 ?
O3 S1 C4 108.8(3) . . ?
O2 S1 O3 114.9(4) . . ?
O2 S1 C15 107.9(4) . 7_556 ?
O2 S1 C4 107.7(3) . . ?
C4 S1 C15 108.1(3) . 7_556 ?
Ni2 O20 Ni1 91.9(2) 8_666 . ?
C14 O20 Ni1 131.2(5) . . ?
C14 O20 Ni2 131.2(5) . 8_666 ?
S10 O12 Ni1 119.3(3) . . ?
C30 O29 Ni1 127.7(6) . . ?
Ni1 O1 Ni1 147.9(4) 7_556 . ?
Ni1 O1 Ni2 85.78(11) 7_556 2_665 ?
Ni1 O1 Ni2 85.78(11) . 8_666 ?
Ni1 O1 Ni2 85.36(11) 7_556 8_666 ?
Ni1 O1 Ni2 85.36(11) . 2_665 ?
Ni2 O1 Ni2 147.5(4) 8_666 2_665 ?
C33 O34 Ni2 128.0(5) . . ?
C30 O30 Ni2 129.0(5) . 8_666 ?
S1 O3 Ni2 118.8(3) . 2_665 ?
Ni1 O19 Ni2 94.0(2) . 2_665 ?
C5 O19 Ni1 133.6(4) . . ?
C5 O19 Ni2 132.4(4) . 2_665 ?
C33 O33 Ni1 127.3(5) . 2_665 ?
O20 C14 C13 124.2(7) . . ?
O20 C14 C15 122.7(7) . . ?
C13 C14 C15 113.1(7) . . ?
Ni3 O40 H40 109.5 . . ?
Ni3 O40 H40 109.474(4) . 2_665 ?
H40 O40 H40 141.1 . 2_665 ?
O34 C33 O33 125.4(7) . . ?
O34 C33 C32 117.5(7) . . ?
O33 C33 C32 117.1(8) . . ?
O29 C30 C31 117.7(8) . . ?
O30 C30 O29 125.3(7) . . ?
O30 C30 C31 117.1(7) . . ?
C13 C18 H18 117.8 . . ?
C13 C18 C17 124.4(8) . . ?
C17 C18 H18 117.8 . . ?
C36 O35 Ni3 131.2(9) . . ?
C14 C13 S10 121.0(6) . . ?
C18 C13 S10 116.2(7) . . ?
C18 C13 C14 122.8(8) . . ?
C15 C16 H16 118.7 . . ?
C15 C16 C17 122.6(8) . . ?
C17 C16 H16 118.7 . . ?
C14 C15 S1 121.7(6) . 7_556 ?
C16 C15 S1 115.7(6) . 7_556 ?
C16 C15 C14 122.6(7) . . ?
C36 N37 C39 122.3(11) . . ?
C36 N37 C38 126.0(12) . . ?
C38 N37 C39 110.7(13) . . ?
C18 C17 C25 122.9(8) . . ?
C16 C17 C18 114.4(8) . . ?
C16 C17 C25 122.7(8) . . ?
C30 C31 H31A 109.2 . . ?
C30 C31 H31B 109.2 . . ?
H31A C31 H31B 107.9 . . ?
C32 C31 C30 112.0(7) . . ?
C32 C31 H31A 109.2 . . ?
C32 C31 H31B 109.2 . . ?
C8A C7A H7A 118.2 . . ?
C8A C7A C6 123.7(16) . . ?
C6 C7A H7A 118.2 . . ?
C17 C25 C27B 108.4(9) . . ?
C17 C25 C28B 110.7(9) . . ?
C17 C25 C27A 111.1(12) . . ?
C17 C25 C28A 105.2(16) . . ?
C17 C25 C26A 109.6(12) . . ?
C26B C25 C17 107.4(9) . . ?
C26B C25 C27B 113.3(12) . . ?
C26B C25 C28B 114.3(12) . . ?
C28B C25 C27B 102.6(12) . . ?
C27A C25 C28A 124(2) . . ?
C27A C25 C26A 106.6(19) . . ?
C28A C25 C26A 99(2) . . ?
C7A C8A C9A 113.5(18) . . ?
C7A C8A C21A 123.7(18) . . ?
C9A C8A C21A 122.9(19) . . ?
C8A C9A H9A 117.3 . . ?
C8A C9A C4 125(2) . . ?
C4 C9A H9A 117.3 . . ?
C33 C32 H32A 108.9 . . ?
C33 C32 H32B 108.9 . . ?
C31 C32 C33 113.2(7) . . ?
C31 C32 H32A 108.9 . . ?
C31 C32 H32B 108.9 . . ?
H32A C32 H32B 107.7 . . ?
O35 C36 N37 124.2(12) . . ?
O35 C36 H36 117.9 . . ?
N37 C36 H36 117.9 . . ?
H23A C23A H23B 109.5 . . ?
H23A C23A H23C 109.5 . . ?
H23B C23A H23C 109.5 . . ?
C21A C23A H23A 109.5 . . ?
C21A C23A H23B 109.5 . . ?
C21A C23A H23C 109.5 . . ?
N37 C39 H39A 109.5 . . ?
N37 C39 H39B 109.5 . . ?
N37 C39 H39C 109.5 . . ?
H39A C39 H39B 109.5 . . ?
H39A C39 H39C 109.5 . . ?
H39B C39 H39C 109.5 . . ?
C25 C26B H26A 109.5 . . ?
C25 C26B H26B 109.5 . . ?
C25 C26B H26C 109.5 . . ?
H26A C26B H26B 109.5 . . ?
H26A C26B H26C 109.5 . . ?
H26B C26B H26C 109.5 . . ?
C25 C27B H27A 109.5 . . ?
C25 C27B H27B 109.5 . . ?
C25 C27B H27C 109.5 . . ?
H27A C27B H27B 109.5 . . ?
H27A C27B H27C 109.5 . . ?
H27B C27B H27C 109.5 . . ?
C8A C21A C22A 103.8(19) . . ?
C23A C21A C8A 111.2(19) . . ?
C23A C21A C22A 109.8(19) . . ?
C24A C21A C8A 106.5(17) . . ?
C24A C21A C23A 107(2) . . ?
C24A C21A C22A 119(2) . . ?
C25 C28B H28A 109.5 . . ?
C25 C28B H28B 109.5 . . ?
C25 C28B H28C 109.5 . . ?
H28A C28B H28B 109.5 . . ?
H28A C28B H28C 109.5 . . ?
H28B C28B H28C 109.5 . . ?
C21A C24A H24A 109.5 . . ?
C21A C24A H24B 109.5 . . ?
C21A C24A H24C 109.5 . . ?
H24A C24A H24B 109.5 . . ?
H24A C24A H24C 109.5 . . ?
H24B C24A H24C 109.5 . . ?
C21A C22A H22A 109.5 . . ?
C21A C22A H22B 109.5 . . ?
C21A C22A H22C 109.5 . . ?
H22A C22A H22B 109.5 . . ?
H22A C22A H22C 109.5 . . ?
H22B C22A H22C 109.5 . . ?
N37 C38 H38A 109.5 . . ?
N37 C38 H38B 109.5 . . ?
N37 C38 H38C 109.5 . . ?
H38A C38 H38B 109.5 . . ?
H38A C38 H38C 109.5 . . ?
H38B C38 H38C 109.5 . . ?
H41A O41 H41B 101.7 . . ?
C25 C27A H27D 109.5 . . ?
C25 C27A H27E 109.5 . . ?
C25 C27A H27F 109.5 . . ?
H27D C27A H27E 109.5 . . ?
H27D C27A H27F 109.5 . . ?
H27E C27A H27F 109.5 . . ?
C25 C28A H28D 109.5 . . ?
C25 C28A H28E 109.5 . . ?
C25 C28A H28F 109.5 . . ?
H28D C28A H28E 109.5 . . ?
H28D C28A H28F 109.5 . . ?
H28E C28A H28F 109.5 . . ?
C25 C26A H26D 109.5 . . ?
C25 C26A H26E 109.5 . . ?
C25 C26A H26F 109.5 . . ?
H26D C26A H26E 109.5 . . ?
H26D C26A H26F 109.5 . . ?
H26E C26A H26F 109.5 . . ?
H23D C23B H23E 109.5 . . ?
H23D C23B H23F 109.5 . . ?
H23E C23B H23F 109.5 . . ?
C21B C23B H23D 109.5 . . ?
C21B C23B H23E 109.5 . . ?
C21B C23B H23F 109.5 . . ?
C23B C21B C24B 112(2) . . ?
C23B C21B C8B 109(2) . . ?
C22B C21B C23B 106(2) . . ?
C22B C21B C24B 115(3) . . ?
C22B C21B C8B 115.5(17) . . ?
C8B C21B C24B 100(2) . . ?
C21B C22B H22D 109.5 . . ?
C21B C22B H22E 109.5 . . ?
C21B C22B H22F 109.5 . . ?
H22D C22B H22E 109.5 . . ?
H22D C22B H22F 109.5 . . ?
H22E C22B H22F 109.5 . . ?
C21B C24B H24D 109.5 . . ?
C21B C24B H24E 109.5 . . ?
C21B C24B H24F 109.5 . . ?
H24D C24B H24E 109.5 . . ?
H24D C24B H24F 109.5 . . ?
H24E C24B H24F 109.5 . . ?
C7A C6 S10 112.5(9) . . ?
C7B C6 S10 112.8(4) . . ?
C5 C6 S10 127.1(4) . . ?
C5 C6 C7A 120.1(10) . . ?
C5 C6 C7B 120.0 . . ?
C6 C7B H7B 120.0 . . ?
C8B C7B C6 120.1 . . ?
C8B C7B H7B 120.0 . . ?
C7B C8B C21B 121.9(10) . . ?
C7B C8B C9B 119.8 . . ?
C9B C8B C21B 118.0(10) . . ?
C8B C9B H9B 120.0 . . ?
C8B C9B C4 120.1 . . ?
C4 C9B H9B 120.0 . . ?
C9A C4 S1 116.6(11) . . ?
C9B C4 S1 112.9(4) . . ?
C5 C4 S1 127.0(4) . . ?
C5 C4 C9A 115.2(12) . . ?
C5 C4 C9B 120.0 . . ?
O19 C5 C6 119.6(4) . . ?
O19 C5 C4 120.2(4) . . ?
C4 C5 C6 120.1 . . ?

loop_
_geom_bond_atom_site_label_1
_geom_bond_atom_site_label_2
_geom_bond_distance
_geom_bond_site_symmetry_2
_geom_bond_publ_flag
Ni1 Ni2 2.9673(15) 2_665 ?
Ni1 Ni2 2.9791(14) 8_666 ?
Ni1 O20 2.075(5) . ?
Ni1 O12 2.072(6) . ?
Ni1 O29 1.999(6) . ?
Ni1 O1 2.168(2) . ?
Ni1 O19 2.020(6) . ?
Ni1 O33 2.032(6) 2_665 ?
Ni2 O20 2.068(5) 8_666 ?
Ni2 O1 2.209(2) 2_665 ?
Ni2 O34 2.010(6) . ?
Ni2 O30 1.998(6) 8_666 ?
Ni2 O3 2.073(5) 2_665 ?
Ni2 O19 2.036(5) 2_665 ?
Ni3 O40 1.958(11) . ?
Ni3 O40 1.958(11) 7_557 ?
Ni3 O35 2.081(8) . ?
Ni3 O35 2.081(8) 7_557 ?
Ni3 O35 2.081(8) 8_667 ?
Ni3 O35 2.081(8) 2_665 ?
S10 O12 1.445(6) . ?
S10 O11 1.422(6) . ?
S10 C13 1.767(8) . ?
S10 C6 1.743(6) . ?
S1 O3 1.438(6) . ?
S1 O2 1.435(5) . ?
S1 C15 1.769(8) 7_556 ?
S1 C4 1.728(6) . ?
O20 C14 1.297(9) . ?
O29 C30 1.259(10) . ?
O34 C33 1.233(11) . ?
O30 C30 1.234(10) . ?
O19 C5 1.345(7) . ?
O33 C33 1.272(10) . ?
C14 C13 1.421(12) . ?
C14 C15 1.443(10) . ?
O40 H40 0.8400 . ?
O40 H40 0.8399 2_665 ?
C33 C32 1.544(11) . ?
C30 C31 1.542(11) . ?
C18 H18 0.9500 . ?
C18 C13 1.363(11) . ?
C18 C17 1.401(12) . ?
O35 C36 1.199(14) . ?
C16 H16 0.9500 . ?
C16 C15 1.392(11) . ?
C16 C17 1.403(13) . ?
N37 C36 1.351(15) . ?
N37 C39 1.43(2) . ?
N37 C38 1.376(11) . ?
C17 C25 1.523(12) . ?
C31 H31A 0.9900 . ?
C31 H31B 0.9900 . ?
C31 C32 1.508(12) . ?
C7A H7A 0.9830 . ?
C7A C8A 1.38(3) . ?
C7A C6 1.43(2) . ?
C25 C26B 1.506(15) . ?
C25 C27B 1.582(15) . ?
C25 C28B 1.551(14) . ?
C25 C27A 1.531(19) . ?
C25 C28A 1.55(2) . ?
C25 C26A 1.58(2) . ?
C8A C9A 1.42(3) . ?
C8A C21A 1.57(2) . ?
C9A H9A 0.9500 . ?
C9A C4 1.47(3) . ?
C32 H32A 0.9900 . ?
C32 H32B 0.9900 . ?
C36 H36 0.9500 . ?
C23A H23A 0.9800 . ?
C23A H23B 0.9800 . ?
C23A H23C 0.9800 . ?
C23A C21A 1.53(3) . ?
C39 H39A 0.9800 . ?
C39 H39B 0.9800 . ?
C39 H39C 0.9800 . ?
C26B H26A 0.9800 . ?
C26B H26B 0.9800 . ?
C26B H26C 0.9800 . ?
C27B H27A 0.9800 . ?
C27B H27B 0.9800 . ?
C27B H27C 0.9800 . ?
C21A C24A 1.45(3) . ?
C21A C22A 1.61(3) . ?
C28B H28A 0.9800 . ?
C28B H28B 0.9800 . ?
C28B H28C 0.9800 . ?
C24A H24A 0.9800 . ?
C24A H24B 0.9800 . ?
C24A H24C 0.9800 . ?
C22A H22A 0.9800 . ?
C22A H22B 0.9800 . ?
C22A H22C 0.9800 . ?
C38 H38A 0.9800 . ?
C38 H38B 0.9800 . ?
C38 H38C 0.9800 . ?
O41 H41A 0.9872 . ?
O41 H41B 0.9873 . ?
C27A H27D 0.9800 . ?
C27A H27E 0.9800 . ?
C27A H27F 0.9800 . ?
C28A H28D 0.9800 . ?
C28A H28E 0.9800 . ?
C28A H28F 0.9800 . ?
C26A H26D 0.9800 . ?
C26A H26E 0.9800 . ?
C26A H26F 0.9800 . ?
C23B H23D 0.9800 . ?
C23B H23E 0.9800 . ?
C23B H23F 0.9800 . ?
C23B C21B 1.52(3) . ?
C21B C22B 1.46(3) . ?
C21B C24B 1.62(3) . ?
C21B C8B 1.574(18) . ?
C22B H22D 0.9800 . ?
C22B H22E 0.9800 . ?
C22B H22F 0.9800 . ?
C24B H24D 0.9800 . ?
C24B H24E 0.9800 . ?
C24B H24F 0.9800 . ?
C6 C7B 1.3949 . ?
C6 C5 1.3946 . ?
C7B H7B 0.9500 . ?
C7B C8B 1.3942 . ?
C8B C9B 1.3955 . ?
C9B H9B 0.9500 . ?
C9B C4 1.3960 . ?
C4 C5 1.3918 . ?

loop_
_geom_torsion_atom_site_label_1
_geom_torsion_atom_site_label_2
_geom_torsion_atom_site_label_3
_geom_torsion_atom_site_label_4
_geom_torsion
_geom_torsion_site_symmetry_1
_geom_torsion_site_symmetry_2
_geom_torsion_site_symmetry_3
_geom_torsion_site_symmetry_4
_geom_torsion_publ_flag
Ni1 O20 C14 C13 17.4(11) . . . . ?
Ni1 O20 C14 C15 -164.9(5) . . . . ?
Ni1 O29 C30 O30 1.4(12) . . . . ?
Ni1 O29 C30 C31 -177.9(5) . . . . ?
Ni1 O19 C5 C6 1.3(9) . . . . ?
Ni1 O19 C5 C4 177.7(5) . . . . ?
Ni1 O33 C33 O34 -9.1(12) 2_665 . . . ?
Ni1 O33 C33 C32 171.0(5) 2_665 . . . ?
Ni2 O20 C14 C13 163.0(6) 8_666 . . . ?
Ni2 O20 C14 C15 -19.3(11) 8_666 . . . ?
Ni2 O34 C33 O33 6.8(12) . . . . ?
Ni2 O34 C33 C32 -173.3(5) . . . . ?
Ni2 O30 C30 O29 -3.7(13) 8_666 . . . ?
Ni2 O30 C30 C31 175.6(5) 8_666 . . . ?
Ni2 O19 C5 C6 -177.2(5) 2_665 . . . ?
Ni2 O19 C5 C4 -0.8(9) 2_665 . . . ?
Ni3 O35 C36 N37 166.1(9) . . . . ?
S10 C6 C7B C8B 176.5(5) . . . . ?
S10 C6 C5 O19 0.6(9) . . . . ?
S10 C6 C5 C4 -175.8(6) . . . . ?
S1 C4 C5 O19 -0.1(8) . . . . ?
S1 C4 C5 C6 176.2(6) . . . . ?
O20 C14 C13 S10 1.5(11) . . . . ?
O20 C14 C13 C18 -178.0(8) . . . . ?
O20 C14 C15 S1 -1.2(11) . . . 7_556 ?
O20 C14 C15 C16 179.5(7) . . . . ?
O12 S10 C13 C14 -40.9(7) . . . . ?
O12 S10 C13 C18 138.7(6) . . . . ?
O12 S10 C6 C7A -158.0(13) . . . . ?
O12 S10 C6 C7B -147.5(6) . . . . ?
O12 S10 C6 C5 28.7(7) . . . . ?
O29 C30 C31 C32 -136.3(8) . . . . ?
O34 C33 C32 C31 -138.7(8) . . . . ?
O11 S10 O12 Ni1 -178.9(4) . . . . ?
O11 S10 C13 C14 -167.5(6) . . . . ?
O11 S10 C13 C18 12.0(8) . . . . ?
O11 S10 C6 C7A -31.9(14) . . . . ?
O11 S10 C6 C7B -21.4(6) . . . . ?
O11 S10 C6 C5 154.8(6) . . . . ?
O30 C30 C31 C32 44.3(10) . . . . ?
O3 S1 C4 C9A 163.4(14) . . . . ?
O3 S1 C4 C9B 146.7(6) . . . . ?
O3 S1 C4 C5 -29.9(6) . . . . ?
O2 S1 O3 Ni2 178.8(4) . . . 2_665 ?
O2 S1 C4 C9A 38.3(14) . . . . ?
O2 S1 C4 C9B 21.5(6) . . . . ?
O2 S1 C4 C5 -155.1(6) . . . . ?
O33 C33 C32 C31 41.3(11) . . . . ?
C30 C31 C32 C33 59.3(10) . . . . ?
C18 C17 C25 C26B 63.5(13) . . . . ?
C18 C17 C25 C27B -59.2(12) . . . . ?
C18 C17 C25 C28B -171.0(12) . . . . ?
C18 C17 C25 C27A -110.7(16) . . . . ?
C18 C17 C25 C28A 113(2) . . . . ?
C18 C17 C25 C26A 7(2) . . . . ?
C13 S10 O12 Ni1 59.2(5) . . . . ?
C13 S10 C6 C7A 83.8(13) . . . . ?
C13 S10 C6 C7B 94.2(6) . . . . ?
C13 S10 C6 C5 -89.6(7) . . . . ?
C13 C14 C15 S1 176.8(5) . . . 7_556 ?
C13 C14 C15 C16 -2.6(11) . . . . ?
C13 C18 C17 C16 0.6(13) . . . . ?
C13 C18 C17 C25 177.7(8) . . . . ?
C16 C17 C25 C26B -119.6(12) . . . . ?
C16 C17 C25 C27B 117.7(10) . . . . ?
C16 C17 C25 C28B 5.9(15) . . . . ?
C16 C17 C25 C27A 66.2(17) . . . . ?
C16 C17 C25 C28A -70(2) . . . . ?
C16 C17 C25 C26A -176.3(19) . . . . ?
C15 S1 O3 Ni2 -59.9(5) 7_556 . . 2_665 ?
C15 S1 C4 C9A -78.1(14) 7_556 . . . ?
C15 S1 C4 C9B -94.8(6) 7_556 . . . ?
C15 S1 C4 C5 88.6(6) 7_556 . . . ?
C15 C14 C13 S10 -176.4(5) . . . . ?
C15 C14 C13 C18 4.1(11) . . . . ?
C15 C16 C17 C18 1.0(13) . . . . ?
C15 C16 C17 C25 -176.2(8) . . . . ?
C17 C18 C13 S10 177.1(7) . . . . ?
C17 C18 C13 C14 -3.3(13) . . . . ?
C17 C16 C15 S1 -179.2(7) . . . 7_556 ?
C17 C16 C15 C14 0.1(13) . . . . ?
C7A C8A C9A C4 -8(4) . . . . ?
C7A C8A C21A C23A -5(3) . . . . ?
C7A C8A C21A C24A -121(3) . . . . ?
C7A C8A C21A C22A 113(3) . . . . ?
C7A C6 C5 O19 -172.3(14) . . . . ?
C7A C6 C5 C4 11.3(16) . . . . ?
C8A C7A C6 S10 -176.2(19) . . . . ?
C8A C7A C6 C5 -2(3) . . . . ?
C8A C9A C4 S1 -176(2) . . . . ?
C8A C9A C4 C5 16(3) . . . . ?
C9A C8A C21A C23A 174(2) . . . . ?
C9A C8A C21A C24A 58(3) . . . . ?
C9A C8A C21A C22A -68(3) . . . . ?
C9A C4 C5 O19 166.6(14) . . . . ?
C9A C4 C5 C6 -17.0(15) . . . . ?
C39 N37 C36 O35 178.7(14) . . . . ?
C21A C8A C9A C4 173(2) . . . . ?
C38 N37 C36 O35 -14(2) . . . . ?
C23B C21B C8B C7B -43(2) . . . . ?
C23B C21B C8B C9B 143.6(18) . . . . ?
C21B C8B C9B C4 174.1(16) . . . . ?
C22B C21B C8B C7B -161(2) . . . . ?
C22B C21B C8B C9B 25(3) . . . . ?
C24B C21B C8B C7B 75(2) . . . . ?
C24B C21B C8B C9B -99(2) . . . . ?
C6 S10 O12 Ni1 -57.2(5) . . . . ?
C6 S10 C13 C14 76.4(7) . . . . ?
C6 S10 C13 C18 -104.1(6) . . . . ?
C6 C7A C8A C9A 0(4) . . . . ?
C6 C7A C8A C21A 180(2) . . . . ?
C6 C7B C8B C21B -173.8(17) . . . . ?
C6 C7B C8B C9B -0.2 . . . . ?
C7B C6 C5 O19 176.6(8) . . . . ?
C7B C6 C5 C4 0.2 . . . . ?
C7B C8B C9B C4 0.2 . . . . ?
C8B C9B C4 S1 -176.9(5) . . . . ?
C8B C9B C4 C5 0.0 . . . . ?
C9B C4 C5 O19 -176.6(9) . . . . ?
C9B C4 C5 C6 -0.2 . . . . ?
C4 S1 O3 Ni2 58.0(5) . . . 2_665 ?
C5 C6 C7B C8B 0.0 . . . . ?

loop_
_smtbx_masks_void_nr
_smtbx_masks_void_average_x
_smtbx_masks_void_average_y
_smtbx_masks_void_average_z
_smtbx_masks_void_volume
_smtbx_masks_void_count_electrons
_smtbx_masks_void_content
1 0.000 0.000 0.000 25.7 10.3 '1 H2O1'
2 0.000 0.500 -0.575 259.6 65.0 '1.5 NC3OH7'
3 0.204 0.204 0.500 126.6 29.0 '0.75 N1C3O1H7'
4 0.296 0.704 1.000 126.6 27.9 '0.75 N1C3O1H7'
5 0.242 0.242 0.000 8.8 6.0 '0.5 H2O'
6 0.258 0.742 0.500 8.8 6.2 '0.5 H2O'
7 0.500 0.000 -0.685 259.6 65.1 '1.5 NC3OH7'
8 0.500 0.500 0.500 25.7 10.2 '1 H2O1'
9 0.704 0.296 0.000 126.6 28.4 '0.75 N1C3O1H7'
10 0.796 0.796 0.500 126.6 27.7 '0.75 N1C3O1H7'
11 0.742 0.258 0.500 8.8 6.0 '0.5 H2O'
12 0.758 0.758 0.000 8.8 6.1 '0.5 H2O'
